data_4029862
loop_
_publ_author_name
'Ishii, Akihiko'
'Aoki, Yutaro'
'Nakata, Norio'

_publ_section_title
;
 Synthesis of 4-Chalcogeno-1-aza-1,3-butadiene Derivatives by
 Intramolecular Cyano-Diels-Alder Reaction and Borane-Coordination-Induced
 Fluorescence Enhancement.
;
_journal_issue 17
_journal_name_full 'The Journal of organic chemistry'
_journal_page_first 7951
_journal_page_last 7960
_journal_paper_doi 10.1021/jo501103e
_journal_volume 79
_journal_year 2014
_chemical_formula_moiety 'C23 H15 N O S'
_chemical_formula_sum 'C23 H15 N O S'
_chemical_formula_weight 353.42
_chemical_name_systematic
; 
 ? 
;
_space_group_IT_number 14
_symmetry_cell_setting monoclinic
_symmetry_Int_Tables_number 14
_symmetry_space_group_name_Hall '-P 2ybc'
_symmetry_space_group_name_H-M 'P 1 21/c 1'
_atom_sites_solution_hydrogens geom
_atom_sites_solution_primary direct
_atom_sites_solution_secondary difmap
_audit_creation_method SHELXL-97
_cell_angle_alpha 90.00
_cell_angle_beta 93.1390(10)
_cell_angle_gamma 90.00
_cell_formula_units_Z 8
_cell_length_a 12.2538(5)
_cell_length_b 8.5039(3)
_cell_length_c 32.5823(14)
_cell_measurement_temperature 100(2)
_cell_volume 3390.1(2)
_computing_cell_refinement 'Bruker SAINT'
_computing_data_collection 'Bruker SMART'
_computing_data_reduction 'Bruker SAINT'
_computing_molecular_graphics 'Yadokari-XG 2009 (Wakita, Nemoto et al., 2009)'
_computing_publication_material 'Yadokari-XG 2009 (Wakita, Nemoto et al., 2009)'
_computing_structure_refinement 'SHELXL-97 (Sheldrick, 1997)'
_computing_structure_solution 'SHELXS-97 (Sheldrick, 1990)'
_diffrn_ambient_temperature 100(2)
_diffrn_measured_fraction_theta_full 0.998
_diffrn_measured_fraction_theta_max 0.998
_diffrn_measurement_device_type 'CCD area detector'
_diffrn_measurement_method 'phi and omega scans'
_diffrn_radiation_monochromator graphite
_diffrn_radiation_source 'fine-focus sealed tube'
_diffrn_radiation_type MoK\a
_diffrn_radiation_wavelength 0.71073
_diffrn_reflns_av_R_equivalents 0.0313
_diffrn_reflns_av_sigmaI/netI 0.0375
_diffrn_reflns_limit_h_max 15
_diffrn_reflns_limit_h_min -14
_diffrn_reflns_limit_k_max 8
_diffrn_reflns_limit_k_min -10
_diffrn_reflns_limit_l_max 37
_diffrn_reflns_limit_l_min -40
_diffrn_reflns_number 20957
_diffrn_reflns_theta_full 26.50
_diffrn_reflns_theta_max 26.50
_diffrn_reflns_theta_min 1.66
_exptl_absorpt_coefficient_mu 0.202
_exptl_absorpt_correction_T_max 0.9645
_exptl_absorpt_correction_T_min 0.9530
_exptl_absorpt_correction_type empirical
_exptl_absorpt_process_details 'SADABS (Sheldrick, 1997)'
_exptl_crystal_colour yellow
_exptl_crystal_density_diffrn 1.385
_exptl_crystal_density_meas ?
_exptl_crystal_density_method 'not measured'
_exptl_crystal_description prism
_exptl_crystal_F_000 1472
_exptl_crystal_size_max 0.24
_exptl_crystal_size_mid 0.20
_exptl_crystal_size_min 0.18
_refine_diff_density_max 0.686
_refine_diff_density_min -0.289
_refine_diff_density_rms 0.059
_refine_ls_extinction_method none
_refine_ls_goodness_of_fit_ref 1.048
_refine_ls_hydrogen_treatment constr
_refine_ls_matrix_type full
_refine_ls_number_parameters 469
_refine_ls_number_reflns 7030
_refine_ls_number_restraints 0
_refine_ls_restrained_S_all 1.048
_refine_ls_R_factor_all 0.0575
_refine_ls_R_factor_gt 0.0486
_refine_ls_shift/su_max 0.002
_refine_ls_shift/su_mean 0.000
_refine_ls_structure_factor_coef Fsqd
_refine_ls_weighting_details 'calc w=1/[\s^2^(Fo^2^)+(0.0609P)^2^+2.2621P] where P=(Fo^2^+2Fc^2^)/3'
_refine_ls_weighting_scheme calc
_refine_ls_wR_factor_gt 0.1197
_refine_ls_wR_factor_ref 0.1257
_reflns_number_gt 5994
_reflns_number_total 7030
_reflns_threshold_expression >2sigma(I)
_cod_data_source_file jo501103e_si_002.cif
_cod_data_source_block 12_(naka357)
_cod_depositor_comments
;Adding full bibliography for 4029858--4029863.cif.

The following automatic conversions were performed:

'_exptl_crystal_density_meas' value 'not measured' was changed to '?'
- the value is perceived as not measured.

Automatic conversion script
Id: cif_fix_values 3008 2015-01-20 13:52:24Z robertas 
;
_cod_original_sg_symbol_H-M 'P 21/c'
_cod_database_code 4029862

loop_
_symmetry_equiv_pos_as_xyz
'x, y, z'
'-x, y+1/2, -z+1/2'
'-x, -y, -z'
'x, -y-1/2, z-1/2'

loop_
_atom_site_label
_atom_site_type_symbol
_atom_site_fract_x
_atom_site_fract_y
_atom_site_fract_z
_atom_site_U_iso_or_equiv
_atom_site_adp_type
_atom_site_occupancy
_atom_site_symmetry_multiplicity
_atom_site_calc_flag
_atom_site_refinement_flags
S1 S 0.13787(4) 0.25220(6) 0.932187(15) 0.02355(13) Uani 1 1 d .
S2 S 0.45745(4) 0.47071(6) 0.894325(16) 0.02452(13) Uani 1 1 d .
O1 O -0.06555(12) -0.00927(19) 0.81471(5) 0.0316(4) Uani 1 1 d .
O2 O 0.71015(12) 0.01646(17) 0.89115(5) 0.0280(3) Uani 1 1 d .
N2 N 0.67158(13) 0.14624(19) 0.87528(5) 0.0220(4) Uani 1 1 d .
N1 N 0.01978(13) 0.0610(2) 0.83098(5) 0.0230(4) Uani 1 1 d .
C2 C 0.00550(15) 0.1721(2) 0.93645(6) 0.0216(4) Uani 1 1 d .
C24 C 0.55812(15) 0.3715(2) 0.86427(6) 0.0206(4) Uani 1 1 d .
C6 C 0.32401(16) 0.0397(2) 0.89000(7) 0.0255(4) Uani 1 1 d .
H2 H 0.3348 0.0735 0.9177 0.031 Uiso 1 1 calc R
C4 C 0.03425(16) 0.1097(2) 0.86908(6) 0.0211(4) Uani 1 1 d .
C28 C 0.65877(16) 0.4674(2) 0.85335(6) 0.0204(4) Uani 1 1 d .
C18 C -0.04591(16) 0.1855(2) 0.97588(6) 0.0226(4) Uani 1 1 d .
C10 C 0.21609(16) 0.0346(2) 0.82586(6) 0.0226(4) Uani 1 1 d .
C27 C 0.59995(16) 0.2370(2) 0.89152(6) 0.0210(4) Uani 1 1 d .
C16 C 0.12375(16) 0.2805(2) 0.80720(6) 0.0234(4) Uani 1 1 d .
C23 C -0.14321(17) 0.1059(2) 0.98236(7) 0.0262(4) Uani 1 1 d .
H15 H -0.1774 0.0451 0.9608 0.031 Uiso 1 1 calc R
C26 C 0.55431(16) 0.2271(2) 0.93029(6) 0.0220(4) Uani 1 1 d .
H16 H 0.5748 0.1493 0.9502 0.026 Uiso 1 1 calc R
C25 C 0.47862(16) 0.3390(2) 0.93639(6) 0.0210(4) Uani 1 1 d .
C37 C 0.47592(18) 0.1494(3) 0.74849(7) 0.0286(5) Uani 1 1 d .
H23 H 0.4615 0.0996 0.7227 0.034 Uiso 1 1 calc R
C43 C 0.28256(18) 0.5005(3) 1.01074(7) 0.0295(5) Uani 1 1 d .
H27 H 0.2387 0.5913 1.0139 0.035 Uiso 1 1 calc R
C35 C 0.41540(16) 0.3150(2) 0.80309(6) 0.0235(4) Uani 1 1 d .
H21 H 0.3601 0.3768 0.8145 0.028 Uiso 1 1 calc R
C30 C 0.77232(18) 0.6915(3) 0.84357(7) 0.0304(5) Uani 1 1 d .
H18 H 0.7845 0.8017 0.8454 0.037 Uiso 1 1 calc R
C38 C 0.57774(18) 0.1292(2) 0.76955(6) 0.0261(4) Uani 1 1 d .
H24 H 0.6327 0.0663 0.7582 0.031 Uiso 1 1 calc R
C39 C 0.59666(16) 0.2025(2) 0.80699(6) 0.0221(4) Uani 1 1 d .
C40 C 0.70308(16) 0.1992(2) 0.83323(6) 0.0223(4) Uani 1 1 d .
H25 H 0.7601 0.1309 0.8215 0.027 Uiso 1 1 calc R
C3 C -0.03672(16) 0.1020(2) 0.90174(6) 0.0213(4) Uani 1 1 d .
H1 H -0.1065 0.0530 0.8996 0.026 Uiso 1 1 calc R
C1 C 0.14129(15) 0.1966(2) 0.87847(6) 0.0198(4) Uani 1 1 d .
C41 C 0.41206(16) 0.3567(2) 0.97213(6) 0.0224(4) Uani 1 1 d .
C45 C 0.34590(19) 0.2496(3) 1.03502(7) 0.0311(5) Uani 1 1 d .
H29 H 0.3455 0.1676 1.0548 0.037 Uiso 1 1 calc R
C20 C -0.04612(19) 0.2844(3) 1.04557(7) 0.0337(5) Uani 1 1 d .
H12 H -0.0127 0.3456 1.0672 0.040 Uiso 1 1 calc R
C19 C 0.00169(18) 0.2761(3) 1.00789(7) 0.0295(5) Uani 1 1 d .
H11 H 0.0672 0.3325 1.0039 0.035 Uiso 1 1 calc R
C42 C 0.34711(17) 0.4887(3) 0.97729(6) 0.0257(4) Uani 1 1 d .
H26 H 0.3470 0.5715 0.9577 0.031 Uiso 1 1 calc R
C34 C 0.51577(16) 0.2965(2) 0.82361(6) 0.0204(4) Uani 1 1 d .
C17 C 0.11332(16) 0.1023(2) 0.80460(6) 0.0234(4) Uani 1 1 d .
H10 H 0.1013 0.0641 0.7757 0.028 Uiso 1 1 calc R
C11 C 0.14034(15) 0.3333(2) 0.84777(6) 0.0223(4) Uani 1 1 d .
C32 C 0.83452(17) 0.4337(3) 0.82464(7) 0.0277(5) Uani 1 1 d .
H20 H 0.8888 0.3681 0.8139 0.033 Uiso 1 1 calc R
C5 C 0.23256(16) 0.0866(2) 0.86642(6) 0.0211(4) Uani 1 1 d .
C12 C 0.15182(17) 0.4910(2) 0.85634(7) 0.0278(5) Uani 1 1 d .
H6 H 0.1626 0.5267 0.8839 0.033 Uiso 1 1 calc R
C46 C 0.41089(18) 0.2373(3) 1.00177(7) 0.0281(5) Uani 1 1 d .
H30 H 0.4553 0.1468 0.9990 0.034 Uiso 1 1 calc R
C36 C 0.39668(17) 0.2408(2) 0.76503(7) 0.0269(5) Uani 1 1 d .
H22 H 0.3281 0.2538 0.7503 0.032 Uiso 1 1 calc R
C7 C 0.40025(18) -0.0580(3) 0.87243(7) 0.0318(5) Uani 1 1 d .
H3 H 0.4638 -0.0901 0.8883 0.038 Uiso 1 1 calc R
C8 C 0.38421(18) -0.1083(3) 0.83233(8) 0.0326(5) Uani 1 1 d .
H4 H 0.4366 -0.1753 0.8208 0.039 Uiso 1 1 calc R
C22 C -0.19001(19) 0.1153(3) 1.01990(7) 0.0308(5) Uani 1 1 d .
H14 H -0.2560 0.0604 1.0240 0.037 Uiso 1 1 calc R
C9 C 0.29169(18) -0.0618(2) 0.80842(7) 0.0275(5) Uani 1 1 d .
H5 H 0.2809 -0.0958 0.7807 0.033 Uiso 1 1 calc R
C15 C 0.11853(17) 0.3854(3) 0.77495(7) 0.0296(5) Uani 1 1 d .
H9 H 0.1069 0.3496 0.7474 0.035 Uiso 1 1 calc R
C33 C 0.73791(16) 0.3702(2) 0.83735(6) 0.0220(4) Uani 1 1 d .
C31 C 0.85060(18) 0.5956(3) 0.82793(7) 0.0320(5) Uani 1 1 d .
H19 H 0.9165 0.6405 0.8193 0.038 Uiso 1 1 calc R
C29 C 0.67503(17) 0.6276(2) 0.85670(6) 0.0243(4) Uani 1 1 d .
H17 H 0.6211 0.6933 0.8677 0.029 Uiso 1 1 calc R
C13 C 0.14735(19) 0.5974(3) 0.82375(8) 0.0358(5) Uani 1 1 d .
H7 H 0.1558 0.7067 0.8292 0.043 Uiso 1 1 calc R
C21 C -0.14138(19) 0.2045(3) 1.05181(7) 0.0317(5) Uani 1 1 d .
H13 H -0.1737 0.2101 1.0776 0.038 Uiso 1 1 calc R
C14 C 0.13067(18) 0.5458(3) 0.78354(8) 0.0354(5) Uani 1 1 d .
H8 H 0.1275 0.6199 0.7617 0.042 Uiso 1 1 calc R
C44 C 0.28145(17) 0.3815(3) 1.03944(7) 0.0301(5) Uani 1 1 d .
H28 H 0.2366 0.3901 1.0622 0.036 Uiso 1 1 calc R

loop_
_atom_site_aniso_label
_atom_site_aniso_U_11
_atom_site_aniso_U_22
_atom_site_aniso_U_33
_atom_site_aniso_U_23
_atom_site_aniso_U_13
_atom_site_aniso_U_12
S1 0.0201(2) 0.0283(3) 0.0224(3) -0.0049(2) 0.00139(19) -0.00499(19)
S2 0.0253(3) 0.0266(3) 0.0220(3) 0.0035(2) 0.00449(19) 0.0073(2)
O1 0.0258(8) 0.0400(9) 0.0288(8) -0.0098(7) -0.0010(6) -0.0113(7)
O2 0.0272(8) 0.0225(7) 0.0343(8) 0.0059(6) 0.0001(6) 0.0043(6)
N2 0.0237(8) 0.0182(8) 0.0239(9) 0.0024(7) -0.0005(7) 0.0000(7)
N1 0.0206(8) 0.0250(9) 0.0235(9) -0.0025(7) 0.0016(7) -0.0048(7)
C2 0.0180(9) 0.0204(10) 0.0263(10) 0.0016(8) 0.0015(8) 0.0009(7)
C24 0.0190(9) 0.0213(10) 0.0216(10) 0.0033(8) 0.0027(7) 0.0025(8)
C6 0.0211(10) 0.0269(11) 0.0284(11) 0.0033(9) 0.0015(8) -0.0037(8)
C4 0.0193(9) 0.0202(10) 0.0238(10) -0.0022(8) 0.0005(7) -0.0025(8)
C28 0.0210(10) 0.0233(10) 0.0167(9) 0.0025(8) -0.0022(7) -0.0007(8)
C18 0.0238(10) 0.0214(10) 0.0227(10) 0.0020(8) 0.0020(8) 0.0046(8)
C10 0.0228(10) 0.0178(9) 0.0275(11) -0.0003(8) 0.0047(8) -0.0053(8)
C27 0.0184(9) 0.0205(9) 0.0238(10) 0.0012(8) -0.0019(8) -0.0016(7)
C16 0.0162(9) 0.0261(10) 0.0281(11) 0.0029(8) 0.0029(8) -0.0007(8)
C23 0.0276(11) 0.0246(10) 0.0265(11) 0.0002(8) 0.0028(8) -0.0011(8)
C26 0.0226(10) 0.0211(10) 0.0220(10) 0.0015(8) -0.0023(8) -0.0017(8)
C25 0.0209(9) 0.0214(10) 0.0201(10) 0.0015(8) -0.0034(7) -0.0057(8)
C37 0.0376(12) 0.0267(11) 0.0211(10) -0.0008(8) -0.0005(9) -0.0078(9)
C43 0.0281(11) 0.0329(12) 0.0274(11) -0.0062(9) -0.0001(9) 0.0013(9)
C35 0.0205(10) 0.0243(10) 0.0259(10) 0.0040(8) 0.0029(8) -0.0032(8)
C30 0.0376(12) 0.0239(10) 0.0289(11) 0.0026(9) -0.0059(9) -0.0064(9)
C38 0.0305(11) 0.0210(10) 0.0272(11) -0.0018(8) 0.0048(8) -0.0010(8)
C39 0.0243(10) 0.0183(9) 0.0238(10) 0.0031(8) 0.0017(8) -0.0031(8)
C40 0.0216(10) 0.0207(10) 0.0250(10) 0.0000(8) 0.0035(8) 0.0016(8)
C3 0.0188(9) 0.0190(9) 0.0262(10) -0.0001(8) 0.0014(8) -0.0022(7)
C1 0.0182(9) 0.0212(10) 0.0201(9) -0.0018(8) 0.0013(7) -0.0027(8)
C41 0.0210(10) 0.0252(10) 0.0207(10) -0.0017(8) -0.0014(7) -0.0065(8)
C45 0.0361(12) 0.0349(12) 0.0221(11) 0.0051(9) 0.0012(9) -0.0048(10)
C20 0.0381(13) 0.0382(13) 0.0250(11) -0.0050(10) 0.0033(9) -0.0005(10)
C19 0.0264(11) 0.0330(12) 0.0292(12) -0.0027(9) 0.0029(9) -0.0023(9)
C42 0.0269(11) 0.0266(11) 0.0233(10) 0.0004(8) -0.0008(8) -0.0026(8)
C34 0.0221(10) 0.0189(9) 0.0205(10) 0.0029(8) 0.0027(7) -0.0027(8)
C17 0.0226(10) 0.0272(10) 0.0206(10) -0.0016(8) 0.0033(8) -0.0030(8)
C11 0.0160(9) 0.0238(10) 0.0274(11) 0.0019(8) 0.0026(8) -0.0006(8)
C32 0.0215(10) 0.0304(11) 0.0311(11) 0.0030(9) 0.0014(8) 0.0002(8)
C5 0.0198(9) 0.0180(9) 0.0258(10) 0.0008(8) 0.0043(8) -0.0055(7)
C12 0.0219(10) 0.0255(11) 0.0364(12) -0.0020(9) 0.0047(9) -0.0017(8)
C46 0.0305(11) 0.0280(11) 0.0259(11) 0.0014(9) 0.0009(9) -0.0014(9)
C36 0.0248(10) 0.0285(11) 0.0271(11) 0.0064(9) -0.0023(8) -0.0071(9)
C7 0.0264(11) 0.0268(11) 0.0422(13) 0.0047(10) 0.0032(9) 0.0029(9)
C8 0.0292(11) 0.0249(11) 0.0449(14) -0.0014(10) 0.0112(10) 0.0035(9)
C22 0.0309(11) 0.0298(11) 0.0326(12) 0.0047(9) 0.0089(9) -0.0008(9)
C9 0.0307(11) 0.0214(10) 0.0314(11) -0.0034(9) 0.0106(9) -0.0046(8)
C15 0.0218(10) 0.0384(12) 0.0287(11) 0.0070(9) 0.0031(8) 0.0028(9)
C33 0.0219(10) 0.0219(10) 0.0219(10) 0.0021(8) -0.0021(8) -0.0003(8)
C31 0.0242(11) 0.0347(12) 0.0370(12) 0.0087(10) 0.0006(9) -0.0078(9)
C29 0.0295(11) 0.0218(10) 0.0209(10) -0.0002(8) -0.0041(8) 0.0019(8)
C13 0.0308(12) 0.0228(11) 0.0546(16) 0.0048(10) 0.0102(11) -0.0009(9)
C21 0.0398(13) 0.0314(12) 0.0247(11) 0.0032(9) 0.0094(9) 0.0064(10)
C14 0.0283(12) 0.0353(13) 0.0432(14) 0.0169(11) 0.0070(10) 0.0030(10)
C44 0.0253(11) 0.0447(13) 0.0206(10) -0.0047(9) 0.0019(8) -0.0041(10)

loop_
_atom_type_symbol
_atom_type_description
_atom_type_scat_dispersion_real
_atom_type_scat_dispersion_imag
_atom_type_scat_source
C C 0.0033 0.0016 'International Tables Vol C Tables 4.2.6.8 and 6.1.1.4'
H H 0.0000 0.0000 'International Tables Vol C Tables 4.2.6.8 and 6.1.1.4'
N N 0.0061 0.0033 'International Tables Vol C Tables 4.2.6.8 and 6.1.1.4'
O O 0.0106 0.0060 'International Tables Vol C Tables 4.2.6.8 and 6.1.1.4'
S S 0.1246 0.1234 'International Tables Vol C Tables 4.2.6.8 and 6.1.1.4'

loop_
_geom_angle_atom_site_label_1
_geom_angle_atom_site_label_2
_geom_angle_atom_site_label_3
_geom_angle
C2 S1 C1 92.58(9)
C25 S2 C24 92.75(9)
O2 N2 C27 125.53(17)
O2 N2 C40 120.61(16)
C27 N2 C40 113.74(16)
O1 N1 C4 126.78(17)
O1 N1 C17 119.72(16)
C4 N1 C17 113.43(16)
C3 C2 C18 127.05(18)
C3 C2 S1 114.39(15)
C18 C2 S1 118.55(15)
C27 C24 C34 106.20(16)
C27 C24 C28 106.58(15)
C34 C24 C28 104.96(15)
C27 C24 S2 104.54(13)
C34 C24 S2 116.69(13)
C28 C24 S2 117.00(14)
C5 C6 C7 119.0(2)
N1 C4 C3 129.91(18)
N1 C4 C1 114.45(17)
C3 C4 C1 115.51(17)
C29 C28 C33 120.88(19)
C29 C28 C24 128.29(18)
C33 C28 C24 110.81(17)
C23 C18 C19 118.61(19)
C23 C18 C2 120.40(18)
C19 C18 C2 120.99(19)
C9 C10 C5 120.73(19)
C9 C10 C17 126.56(19)
C5 C10 C17 112.63(17)
N2 C27 C26 129.58(18)
N2 C27 C24 114.94(17)
C26 C27 C24 115.47(17)
C15 C16 C11 120.7(2)
C15 C16 C17 127.0(2)
C11 C16 C17 112.26(18)
C22 C23 C18 120.3(2)
C25 C26 C27 113.49(18)
C26 C25 C41 127.27(18)
C26 C25 S2 113.74(15)
C41 C25 S2 118.93(15)
C36 C37 C38 120.4(2)
C44 C43 C42 120.5(2)
C34 C35 C36 118.54(19)
C31 C30 C29 120.4(2)
C39 C38 C37 118.71(19)
C38 C39 C34 120.69(19)
C38 C39 C40 125.96(19)
C34 C39 C40 113.29(17)
N2 C40 C33 106.85(16)
N2 C40 C39 105.16(15)
C33 C40 C39 105.08(16)
C2 C3 C4 112.67(18)
C4 C1 C5 106.65(15)
C4 C1 C11 105.14(15)
C5 C1 C11 106.04(15)
C4 C1 S1 104.77(13)
C5 C1 S1 117.62(14)
C11 C1 S1 115.59(14)
C42 C41 C46 118.27(19)
C42 C41 C25 121.72(18)
C46 C41 C25 119.99(19)
C46 C45 C44 119.9(2)
C21 C20 C19 120.5(2)
C20 C19 C18 120.5(2)
C43 C42 C41 120.6(2)
C35 C34 C39 120.57(18)
C35 C34 C24 128.50(18)
C39 C34 C24 110.90(17)
N1 C17 C10 106.77(16)
N1 C17 C16 105.28(16)
C10 C17 C16 106.69(16)
C12 C11 C16 120.8(2)
C12 C11 C1 127.57(19)
C16 C11 C1 111.63(17)
C33 C32 C31 118.8(2)
C6 C5 C10 120.33(19)
C6 C5 C1 128.11(18)
C10 C5 C1 111.56(17)
C11 C12 C13 118.6(2)
C45 C46 C41 120.8(2)
C37 C36 C35 121.1(2)
C8 C7 C6 120.6(2)
C7 C8 C9 120.6(2)
C23 C22 C21 120.7(2)
C10 C9 C8 118.7(2)
C16 C15 C14 118.6(2)
C32 C33 C28 120.25(19)
C32 C33 C40 125.95(19)
C28 C33 C40 113.68(17)
C30 C31 C32 121.0(2)
C28 C29 C30 118.7(2)
C14 C13 C12 120.8(2)
C20 C21 C22 119.3(2)
C13 C14 C15 120.4(2)
C43 C44 C45 119.8(2)

loop_
_geom_bond_atom_site_label_1
_geom_bond_atom_site_label_2
_geom_bond_distance
S1 C2 1.772(2)
S1 C1 1.816(2)
S2 C25 1.778(2)
S2 C24 1.823(2)
O1 N1 1.293(2)
O2 N2 1.297(2)
N2 C27 1.303(3)
N2 C40 1.512(3)
N1 C4 1.312(3)
N1 C17 1.511(2)
C2 C3 1.356(3)
C2 C18 1.466(3)
C24 C27 1.520(3)
C24 C34 1.535(3)
C24 C28 1.537(3)
C6 C5 1.382(3)
C6 C7 1.396(3)
C4 C3 1.412(3)
C4 C1 1.522(3)
C28 C29 1.381(3)
C28 C33 1.396(3)
C18 C23 1.397(3)
C18 C19 1.398(3)
C10 C9 1.382(3)
C10 C5 1.398(3)
C10 C17 1.517(3)
C27 C26 1.411(3)
C16 C15 1.378(3)
C16 C11 1.400(3)
C16 C17 1.523(3)
C23 C22 1.381(3)
C26 C25 1.351(3)
C25 C41 1.466(3)
C37 C36 1.377(3)
C37 C38 1.401(3)
C43 C44 1.378(3)
C43 C42 1.385(3)
C35 C34 1.376(3)
C35 C36 1.399(3)
C30 C31 1.378(3)
C30 C29 1.398(3)
C38 C39 1.378(3)
C39 C34 1.405(3)
C39 C40 1.520(3)
C40 C33 1.519(3)
C1 C5 1.526(3)
C1 C11 1.533(3)
C41 C42 1.392(3)
C41 C46 1.402(3)
C45 C46 1.383(3)
C45 C44 1.384(3)
C20 C21 1.375(3)
C20 C19 1.391(3)
C11 C12 1.376(3)
C32 C33 1.385(3)
C32 C31 1.395(3)
C12 C13 1.394(3)
C7 C8 1.379(3)
C8 C9 1.397(3)
C22 C21 1.394(3)
C15 C14 1.398(3)
C13 C14 1.386(4)

loop_
_geom_torsion_atom_site_label_1
_geom_torsion_atom_site_label_2
_geom_torsion_atom_site_label_3
_geom_torsion_atom_site_label_4
_geom_torsion
C1 S1 C2 C3 1.99(16)
C1 S1 C2 C18 -178.69(16)
C25 S2 C24 C27 0.44(14)
C25 S2 C24 C34 117.38(15)
C25 S2 C24 C28 -117.14(15)
O1 N1 C4 C3 -1.0(4)
C17 N1 C4 C3 175.8(2)
O1 N1 C4 C1 -176.82(18)
C17 N1 C4 C1 0.0(2)
C27 C24 C28 C29 -129.4(2)
C34 C24 C28 C29 118.2(2)
S2 C24 C28 C29 -12.9(3)
C27 C24 C28 C33 52.3(2)
C34 C24 C28 C33 -60.0(2)
S2 C24 C28 C33 168.81(14)
C3 C2 C18 C23 8.0(3)
S1 C2 C18 C23 -171.25(16)
C3 C2 C18 C19 -172.9(2)
S1 C2 C18 C19 7.9(3)
O2 N2 C27 C26 5.9(3)
C40 N2 C27 C26 -178.03(19)
O2 N2 C27 C24 -172.88(17)
C40 N2 C27 C24 3.2(2)
C34 C24 C27 N2 54.1(2)
C28 C24 C27 N2 -57.5(2)
S2 C24 C27 N2 178.03(14)
C34 C24 C27 C26 -124.89(18)
C28 C24 C27 C26 123.57(18)
S2 C24 C27 C26 -0.9(2)
C19 C18 C23 C22 -0.9(3)
C2 C18 C23 C22 178.25(19)
N2 C27 C26 C25 -177.7(2)
C24 C27 C26 C25 1.1(2)
C27 C26 C25 C41 176.53(18)
C27 C26 C25 S2 -0.7(2)
C24 S2 C25 C26 0.11(16)
C24 S2 C25 C41 -177.37(15)
C36 C37 C38 C39 0.0(3)
C37 C38 C39 C34 -0.4(3)
C37 C38 C39 C40 -177.45(19)
O2 N2 C40 C33 -130.71(17)
C27 N2 C40 C33 53.0(2)
O2 N2 C40 C39 117.96(18)
C27 N2 C40 C39 -58.3(2)
C38 C39 C40 N2 -127.4(2)
C34 C39 C40 N2 55.4(2)
C38 C39 C40 C33 120.0(2)
C34 C39 C40 C33 -57.2(2)
C18 C2 C3 C4 -179.99(19)
S1 C2 C3 C4 -0.7(2)
N1 C4 C3 C2 -177.1(2)
C1 C4 C3 C2 -1.3(3)
N1 C4 C1 C5 -55.6(2)
C3 C4 C1 C5 128.00(18)
N1 C4 C1 C11 56.7(2)
C3 C4 C1 C11 -119.69(18)
N1 C4 C1 S1 179.02(15)
C3 C4 C1 S1 2.6(2)
C2 S1 C1 C4 -2.42(14)
C2 S1 C1 C5 -120.61(15)
C2 S1 C1 C11 112.78(15)
C26 C25 C41 C42 171.4(2)
S2 C25 C41 C42 -11.5(3)
C26 C25 C41 C46 -10.0(3)
S2 C25 C41 C46 167.09(16)
C21 C20 C19 C18 -0.5(3)
C23 C18 C19 C20 1.1(3)
C2 C18 C19 C20 -178.1(2)
C44 C43 C42 C41 -0.1(3)
C46 C41 C42 C43 -0.5(3)
C25 C41 C42 C43 178.13(19)
C36 C35 C34 C39 -1.3(3)
C36 C35 C34 C24 176.64(18)
C38 C39 C34 C35 1.1(3)
C40 C39 C34 C35 178.43(18)
C38 C39 C34 C24 -177.19(18)
C40 C39 C34 C24 0.2(2)
C27 C24 C34 C35 127.8(2)
C28 C24 C34 C35 -119.6(2)
S2 C24 C34 C35 11.7(3)
C27 C24 C34 C39 -54.2(2)
C28 C24 C34 C39 58.5(2)
S2 C24 C34 C39 -170.20(14)
O1 N1 C17 C10 -127.09(18)
C4 N1 C17 C10 55.9(2)
O1 N1 C17 C16 119.76(19)
C4 N1 C17 C16 -57.3(2)
C9 C10 C17 N1 127.7(2)
C5 C10 C17 N1 -55.5(2)
C9 C10 C17 C16 -120.1(2)
C5 C10 C17 C16 56.7(2)
C15 C16 C17 N1 -123.1(2)
C11 C16 C17 N1 56.9(2)
C15 C16 C17 C10 123.7(2)
C11 C16 C17 C10 -56.3(2)
C15 C16 C11 C12 0.0(3)
C17 C16 C11 C12 179.93(18)
C15 C16 C11 C1 179.00(18)
C17 C16 C11 C1 -1.1(2)
C4 C1 C11 C12 124.4(2)
C5 C1 C11 C12 -122.9(2)
S1 C1 C11 C12 9.4(3)
C4 C1 C11 C16 -54.5(2)
C5 C1 C11 C16 58.2(2)
S1 C1 C11 C16 -169.53(14)
C7 C6 C5 C10 1.1(3)
C7 C6 C5 C1 -177.67(19)
C9 C10 C5 C6 -1.3(3)
C17 C10 C5 C6 -178.27(17)
C9 C10 C5 C1 177.67(17)
C17 C10 C5 C1 0.7(2)
C4 C1 C5 C6 -127.5(2)
C11 C1 C5 C6 120.9(2)
S1 C1 C5 C6 -10.3(3)
C4 C1 C5 C10 53.7(2)
C11 C1 C5 C10 -58.0(2)
S1 C1 C5 C10 170.91(14)
C16 C11 C12 C13 -0.4(3)
C1 C11 C12 C13 -179.29(19)
C44 C45 C46 C41 -0.4(3)
C42 C41 C46 C45 0.7(3)
C25 C41 C46 C45 -177.92(19)
C38 C37 C36 C35 -0.3(3)
C34 C35 C36 C37 0.9(3)
C5 C6 C7 C8 -0.6(3)
C6 C7 C8 C9 0.4(3)
C18 C23 C22 C21 0.3(3)
C5 C10 C9 C8 1.0(3)
C17 C10 C9 C8 177.53(19)
C7 C8 C9 C10 -0.5(3)
C11 C16 C15 C14 0.3(3)
C17 C16 C15 C14 -179.6(2)
C31 C32 C33 C28 -0.4(3)
C31 C32 C33 C40 175.3(2)
C29 C28 C33 C32 0.2(3)
C24 C28 C33 C32 178.61(18)
C29 C28 C33 C40 -176.05(18)
C24 C28 C33 C40 2.4(2)
N2 C40 C33 C32 128.4(2)
C39 C40 C33 C32 -120.2(2)
N2 C40 C33 C28 -55.6(2)
C39 C40 C33 C28 55.8(2)
C29 C30 C31 C32 0.3(3)
C33 C32 C31 C30 0.1(3)
C33 C28 C29 C30 0.3(3)
C24 C28 C29 C30 -177.84(19)
C31 C30 C29 C28 -0.5(3)
C11 C12 C13 C14 0.6(3)
C19 C20 C21 C22 -0.2(3)
C23 C22 C21 C20 0.3(3)
C12 C13 C14 C15 -0.3(3)
C16 C15 C14 C13 -0.1(3)
C42 C43 C44 C45 0.5(3)
C46 C45 C44 C43 -0.2(3)
